data_4035752
loop_
_publ_author_name
'Li, Heng'
'Zhou, Peng'
'Xie, Feng'
'Hu, Jian-Qiang'
'Yang, Shi-Zhao'
'Wang, You-Jian'
'Hao, Wen-Juan'
'Tu, Shu-Jiang'
'Jiang, Bo'

_publ_section_title
;
 I<sub>2</sub>-Mediated Iodobenzannulation of Yne-Allenones toward
 1-Naphthols and Their Synthetic Application.
;
_journal_issue 21
_journal_name_full 'The Journal of organic chemistry'
_journal_page_first 13335
_journal_page_last 13343
_journal_paper_doi 10.1021/acs.joc.8b02108
_journal_volume 83
_journal_year 2018
_chemical_formula_sum 'C25 H18 N2 O'
_chemical_formula_weight 362.41
_space_group_IT_number 14
_space_group_name_Hall '-P 2ybc'
_space_group_name_H-M_alt 'P 1 21/c 1'
_symmetry_cell_setting monoclinic
_symmetry_space_group_name_H-M 'P 1 21/c 1'
_atom_sites_solution_hydrogens geom
_atom_sites_solution_primary direct
_atom_sites_solution_secondary difmap
_audit_creation_method SHELXL-97
_cell_angle_alpha 90.00
_cell_angle_beta 117.602(4)
_cell_angle_gamma 90.00
_cell_formula_units_Z 4
_cell_length_a 12.5461(11)
_cell_length_b 8.8150(8)
_cell_length_c 20.0989(17)
_cell_measurement_reflns_used 819
_cell_measurement_temperature 298(2)
_cell_measurement_theta_max 19.155
_cell_measurement_theta_min 2.302
_cell_volume 1969.8(3)
_computing_cell_refinement 'Bruker SMART'
_computing_data_collection 'Bruker SMART'
_computing_data_reduction 'Bruker SAINT'
_computing_molecular_graphics 'Bruker SHELXTL'
_computing_publication_material 'Bruker SHELXTL'
_computing_structure_refinement 'SHELXL-97 (Sheldrick, 1997)'
_computing_structure_solution 'SHELXS-97 (Sheldrick, 1990)'
_diffrn_ambient_temperature 298(2)
_diffrn_measured_fraction_theta_full 0.999
_diffrn_measured_fraction_theta_max 0.999
_diffrn_measurement_device_type 'CCD area detector'
_diffrn_measurement_method 'phi and omega scans'
_diffrn_radiation_monochromator graphite
_diffrn_radiation_source 'fine-focus sealed tube'
_diffrn_radiation_type MoK\a
_diffrn_radiation_wavelength 0.71073
_diffrn_reflns_av_R_equivalents 0.1308
_diffrn_reflns_av_sigmaI/netI 0.1366
_diffrn_reflns_limit_h_max 14
_diffrn_reflns_limit_h_min -13
_diffrn_reflns_limit_k_max 10
_diffrn_reflns_limit_k_min -10
_diffrn_reflns_limit_l_max 13
_diffrn_reflns_limit_l_min -23
_diffrn_reflns_number 9663
_diffrn_reflns_theta_full 25.02
_diffrn_reflns_theta_max 25.02
_diffrn_reflns_theta_min 2.29
_exptl_absorpt_coefficient_mu 0.075
_exptl_absorpt_correction_T_max 0.9925
_exptl_absorpt_correction_T_min 0.9829
_exptl_absorpt_correction_type multi-scan
_exptl_absorpt_process_details sadabs
_exptl_crystal_colour yellow
_exptl_crystal_density_diffrn 1.222
_exptl_crystal_density_method 'not measured'
_exptl_crystal_description block
_exptl_crystal_F_000 760
_exptl_crystal_size_max 0.23
_exptl_crystal_size_mid 0.17
_exptl_crystal_size_min 0.10
_refine_diff_density_max 0.195
_refine_diff_density_min -0.166
_refine_diff_density_rms 0.042
_refine_ls_extinction_method none
_refine_ls_goodness_of_fit_ref 0.920
_refine_ls_hydrogen_treatment mixed
_refine_ls_matrix_type full
_refine_ls_number_parameters 254
_refine_ls_number_reflns 3473
_refine_ls_number_restraints 0
_refine_ls_restrained_S_all 0.920
_refine_ls_R_factor_all 0.1831
_refine_ls_R_factor_gt 0.0610
_refine_ls_shift/su_max 0.001
_refine_ls_shift/su_mean 0.000
_refine_ls_structure_factor_coef Fsqd
_refine_ls_weighting_details 'calc w=1/[\s^2^(Fo^2^)+(0.0005P)^2^+0.0000P] where P=(Fo^2^+2Fc^2^)/3'
_refine_ls_weighting_scheme calc
_refine_ls_wR_factor_gt 0.0917
_refine_ls_wR_factor_ref 0.1126
_reflns_number_gt 1221
_reflns_number_total 3473
_reflns_threshold_expression >2sigma(I)
_cod_data_source_file jo8b02108_si_003.cif
_cod_data_source_block 180403d
_cod_depositor_comments
;
The following automatic conversions were performed:

data item '_symmetry_cell_setting' value 'Monoclinic' was changed to
'monoclinic' in accordance with the
/home/data/users/saulius/crontab/automatic-downloads/current/ACS/lib/dictionaries/cif_core.dic
dictionary named 'cif_core.dic' version 2.4.2 last updated on
2011-04-26.

Automatic conversion script
Id: cif_fix_values 6909 2019-04-08 15:41:33Z antanas 
;
_cod_original_sg_symbol_H-M P2(1)/c
_cod_database_code 4035752

loop_
_symmetry_equiv_pos_as_xyz
'x, y, z'
'-x, y+1/2, -z+1/2'
'-x, -y, -z'
'x, -y-1/2, z-1/2'

loop_
_atom_site_label
_atom_site_type_symbol
_atom_site_fract_x
_atom_site_fract_y
_atom_site_fract_z
_atom_site_U_iso_or_equiv
_atom_site_adp_type
_atom_site_occupancy
_atom_site_symmetry_multiplicity
_atom_site_calc_flag
_atom_site_refinement_flags
N1 N 0.1916(3) 0.4915(3) 0.09184(18) 0.0724(9) Uani 1 1 d .
N2 N 0.4334(3) 0.4505(3) 0.12264(19) 0.0727(9) Uani 1 1 d .
O1 O 0.3392(2) 0.8720(3) 0.36448(13) 0.0957(9) Uani 1 1 d .
H1 H 0.3913 0.9050 0.3546 0.144 Uiso 1 1 calc R
C1 C 0.2787(3) 0.7538(4) 0.3159(2) 0.0660(10) Uani 1 1 d .
C2 C 0.3086(3) 0.7070(4) 0.2622(2) 0.0660(10) Uani 1 1 d .
H2 H 0.3690 0.7564 0.2561 0.079 Uiso 1 1 calc R
C3 C 0.2467(3) 0.5817(4) 0.21530(18) 0.0598(10) Uani 1 1 d .
C4 C 0.1554(3) 0.5146(4) 0.22357(19) 0.0668(10) Uani 1 1 d .
H4 H 0.1133 0.4351 0.1919 0.080 Uiso 1 1 calc R
C5 C 0.1234(3) 0.5618(4) 0.2782(2) 0.0660(11) Uani 1 1 d .
C6 C 0.1863(3) 0.6855(4) 0.3259(2) 0.0627(10) Uani 1 1 d .
C7 C 0.1537(4) 0.7330(5) 0.3810(2) 0.0806(12) Uani 1 1 d .
H7 H 0.1941 0.8140 0.4121 0.097 Uiso 1 1 calc R
C8 C 0.0625(4) 0.6613(6) 0.3894(2) 0.0987(15) Uani 1 1 d .
H8 H 0.0422 0.6934 0.4262 0.118 Uiso 1 1 calc R
C9 C 0.0005(4) 0.5386(5) 0.3415(3) 0.1010(15) Uani 1 1 d .
H9 H -0.0605 0.4891 0.3470 0.121 Uiso 1 1 calc R
C10 C 0.0302(4) 0.4934(5) 0.2877(2) 0.0859(12) Uani 1 1 d .
H10 H -0.0127 0.4143 0.2560 0.103 Uiso 1 1 calc R
C11 C 0.2821(4) 0.5239(3) 0.1588(2) 0.0607(10) Uani 1 1 d .
C12 C 0.4043(4) 0.5000(4) 0.1743(2) 0.0600(10) Uani 1 1 d .
C13 C 0.3387(4) 0.4167(4) 0.0528(2) 0.0701(11) Uani 1 1 d .
C14 C 0.2195(4) 0.4346(4) 0.0384(2) 0.0699(11) Uani 1 1 d .
C15 C 0.1254(4) 0.3952(4) -0.0327(2) 0.0866(14) Uani 1 1 d .
H15 H 0.0455 0.4084 -0.0432 0.104 Uiso 1 1 calc R
C16 C 0.1535(5) 0.3372(5) -0.0857(2) 0.0999(16) Uani 1 1 d .
H16 H 0.0917 0.3108 -0.1325 0.120 Uiso 1 1 calc R
C17 C 0.2725(5) 0.3168(5) -0.0712(2) 0.0996(15) Uani 1 1 d .
H17 H 0.2883 0.2763 -0.1085 0.120 Uiso 1 1 calc R
C18 C 0.3669(4) 0.3552(4) -0.0031(3) 0.0911(14) Uani 1 1 d .
H18 H 0.4462 0.3418 0.0063 0.109 Uiso 1 1 calc R
C19 C 0.5078(3) 0.5202(4) 0.2515(2) 0.0646(10) Uani 1 1 d .
C20 C 0.5048(3) 0.4611(4) 0.3139(2) 0.0719(11) Uani 1 1 d .
H20 H 0.4358 0.4109 0.3082 0.086 Uiso 1 1 calc R
C21 C 0.6023(4) 0.4742(5) 0.3857(2) 0.0888(14) Uani 1 1 d .
C22 C 0.7028(5) 0.5506(6) 0.3925(3) 0.1065(18) Uani 1 1 d .
H22 H 0.7686 0.5603 0.4398 0.128 Uiso 1 1 calc R
C23 C 0.7087(4) 0.6132(5) 0.3311(3) 0.1001(16) Uani 1 1 d .
H23 H 0.7766 0.6667 0.3375 0.120 Uiso 1 1 calc R
C24 C 0.6110(4) 0.5952(4) 0.2591(2) 0.0782(12) Uani 1 1 d .
H24 H 0.6151 0.6328 0.2171 0.094 Uiso 1 1 calc R
C25 C 0.5949(4) 0.4057(5) 0.4520(2) 0.136(2) Uani 1 1 d .
H25A H 0.6144 0.2997 0.4553 0.204 Uiso 1 1 calc R
H25B H 0.5148 0.4175 0.4459 0.204 Uiso 1 1 calc R
H25C H 0.6508 0.4560 0.4971 0.204 Uiso 1 1 calc R

loop_
_atom_site_aniso_label
_atom_site_aniso_U_11
_atom_site_aniso_U_22
_atom_site_aniso_U_33
_atom_site_aniso_U_23
_atom_site_aniso_U_13
_atom_site_aniso_U_12
N1 0.074(2) 0.061(2) 0.071(2) -0.0025(16) 0.024(2) 0.0084(17)
N2 0.081(3) 0.056(2) 0.077(2) 0.0068(16) 0.033(2) 0.0042(17)
O1 0.103(2) 0.0745(18) 0.124(2) -0.0301(16) 0.0646(16) -0.0235(16)
C1 0.058(3) 0.055(3) 0.086(3) -0.007(2) 0.035(2) 0.004(2)
C2 0.063(3) 0.048(2) 0.091(3) -0.0027(19) 0.038(2) 0.0005(19)
C3 0.046(2) 0.057(2) 0.070(3) -0.0028(19) 0.0217(19) 0.0057(19)
C4 0.050(3) 0.068(3) 0.075(3) -0.0068(19) 0.023(2) -0.006(2)
C5 0.047(3) 0.065(3) 0.080(3) 0.007(2) 0.024(2) 0.003(2)
C6 0.051(3) 0.066(3) 0.078(3) 0.008(2) 0.035(2) 0.008(2)
C7 0.073(3) 0.075(3) 0.090(3) 0.011(2) 0.035(3) 0.013(2)
C8 0.094(4) 0.113(4) 0.104(4) 0.008(3) 0.057(3) 0.017(3)
C9 0.082(4) 0.098(4) 0.135(4) 0.015(3) 0.060(3) -0.003(3)
C10 0.069(3) 0.088(3) 0.108(3) -0.001(2) 0.047(3) -0.007(2)
C11 0.063(3) 0.042(2) 0.070(3) 0.0002(18) 0.026(2) 0.001(2)
C12 0.063(3) 0.045(2) 0.070(3) 0.0042(18) 0.030(2) 0.0008(19)
C13 0.084(3) 0.050(2) 0.078(3) 0.011(2) 0.039(3) 0.007(2)
C14 0.078(3) 0.056(2) 0.067(3) 0.006(2) 0.027(3) 0.004(2)
C15 0.097(4) 0.075(3) 0.070(3) 0.001(2) 0.024(3) 0.013(2)
C16 0.122(5) 0.083(3) 0.075(4) 0.004(2) 0.029(3) 0.007(3)
C17 0.137(4) 0.086(3) 0.082(4) -0.002(2) 0.056(3) 0.013(3)
C18 0.109(4) 0.084(3) 0.091(4) 0.004(3) 0.056(3) 0.008(3)
C19 0.061(3) 0.043(2) 0.085(3) -0.008(2) 0.030(2) 0.0026(19)
C20 0.069(3) 0.055(2) 0.078(3) -0.003(2) 0.021(2) 0.0024(19)
C21 0.085(3) 0.073(3) 0.082(4) -0.011(2) 0.016(3) 0.014(3)
C22 0.078(4) 0.092(4) 0.110(4) -0.023(3) 0.010(3) 0.011(3)
C23 0.060(3) 0.064(3) 0.153(5) -0.023(3) 0.030(4) 0.001(2)
C24 0.075(3) 0.051(3) 0.112(3) 0.000(2) 0.046(3) 0.005(2)
C25 0.161(5) 0.137(4) 0.081(3) 0.015(3) 0.033(3) 0.012(3)

loop_
_atom_type_symbol
_atom_type_description
_atom_type_scat_dispersion_real
_atom_type_scat_dispersion_imag
_atom_type_scat_source
C C 0.0033 0.0016 'International Tables Vol C Tables 4.2.6.8 and 6.1.1.4'
H H 0.0000 0.0000 'International Tables Vol C Tables 4.2.6.8 and 6.1.1.4'
N N 0.0061 0.0033 'International Tables Vol C Tables 4.2.6.8 and 6.1.1.4'
O O 0.0106 0.0060 'International Tables Vol C Tables 4.2.6.8 and 6.1.1.4'

loop_
_geom_angle_atom_site_label_1
_geom_angle_atom_site_label_2
_geom_angle_atom_site_label_3
_geom_angle
C11 N1 C14 117.7(4)
C12 N2 C13 116.5(4)
C1 O1 H1 109.5
C2 C1 O1 121.5(4)
C2 C1 C6 122.3(4)
O1 C1 C6 116.1(4)
C1 C2 C3 119.5(4)
C1 C2 H2 120.3
C3 C2 H2 120.3
C4 C3 C2 119.1(4)
C4 C3 C11 120.5(3)
C2 C3 C11 120.4(4)
C3 C4 C5 122.0(4)
C3 C4 H4 119.0
C5 C4 H4 119.0
C4 C5 C10 122.7(4)
C4 C5 C6 119.1(4)
C10 C5 C6 118.2(4)
C1 C6 C7 123.1(4)
C1 C6 C5 118.0(4)
C7 C6 C5 119.0(4)
C8 C7 C6 121.2(4)
C8 C7 H7 119.4
C6 C7 H7 119.4
C7 C8 C9 119.4(4)
C7 C8 H8 120.3
C9 C8 H8 120.3
C10 C9 C8 119.9(5)
C10 C9 H9 120.1
C8 C9 H9 120.1
C9 C10 C5 122.4(4)
C9 C10 H10 118.8
C5 C10 H10 118.8
N1 C11 C12 120.9(3)
N1 C11 C3 115.5(4)
C12 C11 C3 123.6(3)
N2 C12 C11 122.4(3)
N2 C12 C19 115.3(4)
C11 C12 C19 122.2(4)
N2 C13 C14 121.2(4)
N2 C13 C18 117.9(4)
C14 C13 C18 120.8(4)
N1 C14 C13 121.2(4)
N1 C14 C15 119.0(4)
C13 C14 C15 119.7(4)
C16 C15 C14 118.9(4)
C16 C15 H15 120.5
C14 C15 H15 120.5
C15 C16 C17 121.6(4)
C15 C16 H16 119.2
C17 C16 H16 119.2
C18 C17 C16 121.4(4)
C18 C17 H17 119.3
C16 C17 H17 119.3
C17 C18 C13 117.6(4)
C17 C18 H18 121.2
C13 C18 H18 121.2
C20 C19 C24 119.6(3)
C20 C19 C12 121.4(4)
C24 C19 C12 118.9(4)
C19 C20 C21 122.0(4)
C19 C20 H20 119.0
C21 C20 H20 119.0
C22 C21 C20 117.6(5)
C22 C21 C25 122.5(4)
C20 C21 C25 119.8(5)
C21 C22 C23 122.1(5)
C21 C22 H22 119.0
C23 C22 H22 119.0
C22 C23 C24 119.4(5)
C22 C23 H23 120.3
C24 C23 H23 120.3
C19 C24 C23 119.2(4)
C19 C24 H24 120.4
C23 C24 H24 120.4
C21 C25 H25A 109.5
C21 C25 H25B 109.5
H25A C25 H25B 109.5
C21 C25 H25C 109.5
H25A C25 H25C 109.5
H25B C25 H25C 109.5

loop_
_geom_bond_atom_site_label_1
_geom_bond_atom_site_label_2
_geom_bond_distance
N1 C11 1.329(4)
N1 C14 1.370(4)
N2 C12 1.324(4)
N2 C13 1.388(4)
O1 C1 1.389(4)
O1 H1 0.8200
C1 C2 1.362(4)
C1 C6 1.401(4)
C2 C3 1.426(4)
C2 H2 0.9300
C3 C4 1.366(4)
C3 C11 1.487(4)
C4 C5 1.396(4)
C4 H4 0.9300
C5 C10 1.405(5)
C5 C6 1.425(4)
C6 C7 1.409(5)
C7 C8 1.384(5)
C7 H7 0.9300
C8 C9 1.417(5)
C8 H8 0.9300
C9 C10 1.357(5)
C9 H9 0.9300
C10 H10 0.9300
C11 C12 1.432(4)
C12 C19 1.503(4)
C13 C14 1.395(5)
C13 C18 1.431(5)
C14 C15 1.412(4)
C15 C16 1.368(5)
C15 H15 0.9300
C16 C17 1.394(5)
C16 H16 0.9300
C17 C18 1.374(4)
C17 H17 0.9300
C18 H18 0.9300
C19 C20 1.374(4)
C19 C24 1.398(5)
C20 C21 1.400(4)
C20 H20 0.9300
C21 C22 1.379(6)
C21 C25 1.503(5)
C22 C23 1.385(5)
C22 H22 0.9300
C23 C24 1.406(4)
C23 H23 0.9300
C24 H24 0.9300
C25 H25A 0.9600
C25 H25B 0.9600
C25 H25C 0.9600

loop_
_geom_torsion_atom_site_label_1
_geom_torsion_atom_site_label_2
_geom_torsion_atom_site_label_3
_geom_torsion_atom_site_label_4
_geom_torsion
O1 C1 C2 C3 177.8(3)
C6 C1 C2 C3 -1.7(5)
C1 C2 C3 C4 2.3(5)
C1 C2 C3 C11 -177.0(3)
C2 C3 C4 C5 -2.1(5)
C11 C3 C4 C5 177.2(3)
C3 C4 C5 C10 -179.6(3)
C3 C4 C5 C6 1.2(5)
C2 C1 C6 C7 -179.6(4)
O1 C1 C6 C7 0.9(5)
C2 C1 C6 C5 0.7(5)
O1 C1 C6 C5 -178.8(3)
C4 C5 C6 C1 -0.4(5)
C10 C5 C6 C1 -179.6(3)
C4 C5 C6 C7 179.9(3)
C10 C5 C6 C7 0.7(5)
C1 C6 C7 C8 -179.4(3)
C5 C6 C7 C8 0.3(5)
C6 C7 C8 C9 -0.4(6)
C7 C8 C9 C10 -0.5(6)
C8 C9 C10 C5 1.5(7)
C4 C5 C10 C9 179.2(4)
C6 C5 C10 C9 -1.6(6)
C14 N1 C11 C12 0.0(5)
C14 N1 C11 C3 -178.5(3)
C4 C3 C11 N1 44.0(4)
C2 C3 C11 N1 -136.7(3)
C4 C3 C11 C12 -134.5(3)
C2 C3 C11 C12 44.8(4)
C13 N2 C12 C11 -2.5(5)
C13 N2 C12 C19 173.9(3)
N1 C11 C12 N2 2.5(5)
C3 C11 C12 N2 -179.0(3)
N1 C11 C12 C19 -173.6(3)
C3 C11 C12 C19 4.9(5)
C12 N2 C13 C14 0.0(5)
C12 N2 C13 C18 -176.8(3)
C11 N1 C14 C13 -2.4(5)
C11 N1 C14 C15 178.3(3)
N2 C13 C14 N1 2.5(5)
C18 C13 C14 N1 179.2(3)
N2 C13 C14 C15 -178.3(3)
C18 C13 C14 C15 -1.5(5)
N1 C14 C15 C16 -179.5(4)
C13 C14 C15 C16 1.2(5)
C14 C15 C16 C17 -0.2(6)
C15 C16 C17 C18 -0.6(7)
C16 C17 C18 C13 0.3(6)
N2 C13 C18 C17 177.6(3)
C14 C13 C18 C17 0.8(5)
N2 C12 C19 C20 -130.5(4)
C11 C12 C19 C20 45.8(5)
N2 C12 C19 C24 46.7(4)
C11 C12 C19 C24 -136.9(3)
C24 C19 C20 C21 0.3(5)
C12 C19 C20 C21 177.6(3)
C19 C20 C21 C22 0.7(6)
C19 C20 C21 C25 -179.2(3)
C20 C21 C22 C23 0.1(7)
C25 C21 C22 C23 180.0(4)
C21 C22 C23 C24 -1.9(7)
C20 C19 C24 C23 -2.1(5)
C12 C19 C24 C23 -179.4(3)
C22 C23 C24 C19 2.8(6)
